data_7116748
loop_
_publ_author_name
'Valentina Brega'
'Matthias Zeller'
'Yufan He'
'H. Peter Lu'
'Jeremy K. Klosterman'

_publ_section_title
;
 Multi-responsive metal-organic lantern cages in solution
;
_journal_name_full Chem.Commun.
_journal_page_first 5077
_journal_paper_doi 10.1039/C5cc00698H
_journal_volume 51
_journal_year 2015
_chemical_formula_moiety 'C108 H84 Cu4 N4 O24 S4, 0.56(O)'
_chemical_formula_sum 'C108 H84 Cu4 N4 O24.61 S4'
_chemical_formula_weight 2213.95
_chemical_name_common MeOCage
_chemical_name_systematic Cage1
_chemical_properties_physical Efflorescent
_space_group_crystal_system triclinic
_space_group_IT_number 2
_space_group_name_Hall '-P 1'
_space_group_name_H-M_alt 'P -1'
_symmetry_space_group_name_Hall '-P 1'
_symmetry_space_group_name_H-M 'P -1'
_atom_sites_solution_hydrogens geom
_atom_sites_solution_primary direct
_atom_sites_solution_secondary difmap
_audit_creation_method SHELXL-2013
_audit_update_record
;
2014-12-09 deposited with the CCDC.
2015-02-13 downloaded from the CCDC.
;
_cell_angle_alpha 105.989(4)
_cell_angle_beta 109.453(4)
_cell_angle_gamma 104.285(5)
_cell_formula_units_Z 1
_cell_length_a 14.935(5)
_cell_length_b 16.106(6)
_cell_length_c 16.995(6)
_cell_measurement_reflns_used 9041
_cell_measurement_temperature 100(2)
_cell_measurement_theta_max 30.0603
_cell_measurement_theta_min 2.2401
_cell_volume 3437(2)
_computing_cell_refinement 'SAINT V8.30C (Bruker, 2013)'
_computing_data_collection 'Apex2 v2013.4-1 (Bruker, 2013)'
_computing_data_reduction 'SAINT V8.30C (Bruker, 2013)'
_computing_molecular_graphics 'Shelxtl (Bruker, 2003)'
_computing_publication_material 'Shelxtl (Bruker, 2003)'
_computing_structure_refinement
;  
SHELXL-2013 (Sheldrick, 2013), 
SHELXLE Rev645 (H\"ubschle et al., 2011)
;
_computing_structure_solution 'SHELXS-97 (Sheldrick, 2008)'
_diffrn_ambient_temperature 100(2)
_diffrn_measured_fraction_theta_full 0.988
_diffrn_measured_fraction_theta_max 0.880
_diffrn_measurement_device_type 'Bruker AXS APEXII CCD diffractometer'
_diffrn_measurement_method 'omega and phi scans'
_diffrn_radiation_monochromator graphite
_diffrn_radiation_type MoK\a
_diffrn_radiation_wavelength 0.71073
_diffrn_reflns_av_R_equivalents 0.0476
_diffrn_reflns_av_unetI/netI 0.0950
_diffrn_reflns_Laue_measured_fraction_full 0.988
_diffrn_reflns_Laue_measured_fraction_max 0.880
_diffrn_reflns_limit_h_max 21
_diffrn_reflns_limit_h_min -20
_diffrn_reflns_limit_k_max 23
_diffrn_reflns_limit_k_min -22
_diffrn_reflns_limit_l_max 24
_diffrn_reflns_limit_l_min -24
_diffrn_reflns_number 40624
_diffrn_reflns_point_group_measured_fraction_full 0.988
_diffrn_reflns_point_group_measured_fraction_max 0.880
_diffrn_reflns_theta_full 25.242
_diffrn_reflns_theta_max 31.398
_diffrn_reflns_theta_min 2.092
_diffrn_source 'fine focus sealed tube'
_exptl_absorpt_coefficient_mu 0.728
_exptl_absorpt_correction_T_max 0.7462
_exptl_absorpt_correction_T_min 0.4710
_exptl_absorpt_correction_type multi-scan
_exptl_absorpt_process_details 'Apex2 v2013.4-1 (Bruker, 2013)'
_exptl_crystal_colour green
_exptl_crystal_density_diffrn 1.069
_exptl_crystal_description block
_exptl_crystal_F_000 1136.5
_exptl_crystal_recrystallization_method 'Re-crystallisation from solvent: DMSO'
_exptl_crystal_size_max 0.320
_exptl_crystal_size_mid 0.140
_exptl_crystal_size_min 0.120
_refine_diff_density_max 1.434
_refine_diff_density_min -1.199
_refine_diff_density_rms 0.104
_refine_ls_extinction_method none
_refine_ls_goodness_of_fit_ref 1.047
_refine_ls_hydrogen_treatment constr
_refine_ls_matrix_type full
_refine_ls_number_parameters 812
_refine_ls_number_reflns 19952
_refine_ls_number_restraints 490
_refine_ls_restrained_S_all 1.049
_refine_ls_R_factor_all 0.1125
_refine_ls_R_factor_gt 0.0735
_refine_ls_shift/su_max 0.001
_refine_ls_shift/su_mean 0.000
_refine_ls_structure_factor_coef Fsqd
_refine_ls_weighting_details 'w=1/[\s^2^(Fo^2^)+(0.1162P)^2^] where P=(Fo^2^+2Fc^2^)/3'
_refine_ls_weighting_scheme calc
_refine_ls_wR_factor_gt 0.2073
_refine_ls_wR_factor_ref 0.2218
_reflns_Friedel_coverage 0.000
_reflns_number_gt 11327
_reflns_number_total 19952
_reflns_threshold_expression 'I > 2\s(I)'
_cod_data_source_file c5cc00698h2-6.cif
_cod_data_source_block 14mz035_0m_sq_d
_cod_original_cell_volume 3438(2)
_cod_database_code 7116748
_shelx_space_group_comment
;
The symmetry employed for this shelxl refinement is uniquely defined
by the following loop, which should always be used as a source of
symmetry information in preference to the above space-group names.
They are only intended as comments.
;
_shelx_estimated_absorpt_t_min 0.800
_shelx_estimated_absorpt_t_max 0.918
_shelxl_version_number 2013-4

loop_
_space_group_symop_operation_xyz
'x, y, z'
'-x, -y, -z'

loop_
_atom_site_label
_atom_site_type_symbol
_atom_site_fract_x
_atom_site_fract_y
_atom_site_fract_z
_atom_site_U_iso_or_equiv
_atom_site_adp_type
_atom_site_occupancy
_atom_site_site_symmetry_order
_atom_site_calc_flag
_atom_site_refinement_flags_posn
_atom_site_refinement_flags_adp
_atom_site_refinement_flags_occupancy
_atom_site_disorder_assembly
_atom_site_disorder_group
C1 C 0.6347(2) 0.3176(2) 0.4005(2) 0.0232(7) Uani 1 1 d . . . . .
C2 C 0.6433(3) 0.2780(2) 0.4712(2) 0.0247(7) Uani 1 1 d . . . . .
C3 C 0.6725(3) 0.3342(2) 0.5614(2) 0.0300(8) Uani 1 1 d . . . . .
H3 H 0.6853 0.3988 0.5784 0.036 Uiso 1 1 calc R U . . .
C4 C 0.6828(3) 0.2957(3) 0.6261(3) 0.0400(9) Uani 1 1 d . . . . .
H4 H 0.7023 0.3342 0.6872 0.048 Uiso 1 1 calc R U . . .
C5 C 0.6649(3) 0.2020(2) 0.6025(2) 0.0384(9) Uani 1 1 d . . . . .
H5 H 0.6732 0.1765 0.6474 0.046 Uiso 1 1 calc R U . . .
C6 C 0.6345(3) 0.1444(2) 0.5118(3) 0.0332(8) Uani 1 1 d . . . . .
C7 C 0.6245(3) 0.1824(2) 0.4471(2) 0.0299(8) Uani 1 1 d . . . . .
H7 H 0.6049 0.1438 0.3860 0.036 Uiso 1 1 calc R U . . .
C8 C 0.6193(3) 0.0477(3) 0.4876(3) 0.0382(9) Uani 1 1 d . . . . .
C9 C 0.6055(3) -0.0333(2) 0.4660(2) 0.0374(9) Uani 1 1 d D . . . .
C10 C 0.5858(3) -0.13105(18) 0.44170(18) 0.0326(8) Uani 1 1 d D . . . .
C11 C 0.6019(3) -0.16673(18) 0.50796(17) 0.0317(8) Uani 1 1 d D . . . .
H11 H 0.6253 -0.1264 0.5693 0.038 Uiso 1 1 calc R U . . .
C12 C 0.5845(3) -0.26054(17) 0.48648(17) 0.0286(7) Uani 1 1 d D . . . .
O5 O 0.6025(2) -0.28867(14) 0.55775(14) 0.0364(6) Uani 1 1 d D . . . .
C25 C 0.5722(3) -0.3858(2) 0.5360(2) 0.0321(8) Uani 1 1 d D . . . .
H25A H 0.4989 -0.4167 0.4952 0.048 Uiso 1 1 calc R U . . .
H25B H 0.5853 -0.3974 0.5917 0.048 Uiso 1 1 calc R U . . .
H25C H 0.6113 -0.4106 0.5061 0.048 Uiso 1 1 calc R U . . .
C13 C 0.5492(3) -0.31878(19) 0.39605(17) 0.0269(7) Uani 1 1 d D . . . .
H13 H 0.5369 -0.3832 0.3805 0.032 Uiso 1 1 calc R U . . .
C14 C 0.5316(3) -0.28416(19) 0.32771(18) 0.0299(7) Uani 1 1 d D . . . .
C15 C 0.5495(3) -0.18986(19) 0.34922(18) 0.0324(8) Uani 1 1 d D . . . .
N1 N 0.5326(3) -0.1546(2) 0.2824(2) 0.0534(10) Uani 1 1 d D . . . .
H1A H 0.5102 -0.1919 0.2254 0.064 Uiso 1 1 calc R U . . .
H1B H 0.5442 -0.0949 0.2968 0.064 Uiso 1 1 calc R U . . .
C16 C 0.4917(3) -0.3473(2) 0.23442(19) 0.0350(8) Uani 1 1 d D . . . .
C17 C 0.4559(3) -0.3996(3) 0.1580(2) 0.0353(8) Uani 1 1 d . . . . .
C18 C 0.4108(3) -0.4635(2) 0.0645(2) 0.0323(8) Uani 1 1 d . . . . .
C19 C 0.3656(3) -0.5606(3) 0.0398(3) 0.0432(10) Uani 1 1 d . . . . .
H19 H 0.3639 -0.5849 0.0845 0.052 Uiso 1 1 calc R U . . .
C20 C 0.3233(4) -0.6201(3) -0.0518(3) 0.0493(11) Uani 1 1 d . . . . .
H20 H 0.2926 -0.6854 -0.0692 0.059 Uiso 1 1 calc R U . . .
C21 C 0.3256(3) -0.5853(3) -0.1176(3) 0.0392(9) Uani 1 1 d . . . . .
H21 H 0.2978 -0.6266 -0.1793 0.047 Uiso 1 1 calc R U . . .
C22 C 0.3690(3) -0.4895(2) -0.0928(2) 0.0269(7) Uani 1 1 d . . . . .
C23 C 0.4123(3) -0.4299(2) -0.0018(2) 0.0297(8) Uani 1 1 d . . . . .
H23 H 0.4436 -0.3648 0.0150 0.036 Uiso 1 1 calc R U . . .
C24 C 0.3714(3) -0.4506(2) -0.1634(2) 0.0278(7) Uani 1 1 d . . . . .
C26 C 0.8081(3) 0.3884(2) 0.3081(2) 0.0277(7) Uani 1 1 d . . . . .
C27 C 0.9170(3) 0.3966(2) 0.3286(2) 0.0300(8) Uani 1 1 d . . . . .
C28 C 0.9988(3) 0.4768(2) 0.3963(2) 0.0303(8) Uani 1 1 d . . . . .
H28 H 0.9857 0.5274 0.4282 0.036 Uiso 1 1 calc R U . . .
C29 C 1.0991(3) 0.4835(3) 0.4175(2) 0.0348(8) Uani 1 1 d . . . . .
H29 H 1.1544 0.5390 0.4623 0.042 Uiso 1 1 calc R U . . .
C30 C 1.1180(3) 0.4084(3) 0.3727(2) 0.0375(9) Uani 1 1 d . . . . .
H30 H 1.1866 0.4121 0.3885 0.045 Uiso 1 1 calc R U . . .
C31 C 1.0370(3) 0.3270(3) 0.3044(3) 0.0393(9) Uani 1 1 d . . . . .
C32 C 0.9364(3) 0.3219(3) 0.2828(2) 0.0337(8) Uani 1 1 d . . . . .
H32 H 0.8810 0.2673 0.2366 0.040 Uiso 1 1 calc R U . . .
C33 C 1.0570(3) 0.2479(3) 0.2637(3) 0.0462(8) Uani 1 1 d . U . . .
C42 C 0.9178(3) -0.2056(3) -0.0363(3) 0.0474(8) Uani 1 1 d . U . . .
C43 C 0.8379(3) -0.2881(2) -0.1099(2) 0.0344(8) Uani 1 1 d . . . . .
C44 C 0.8582(3) -0.3660(3) -0.1473(3) 0.0405(10) Uani 1 1 d . . . . .
H44 H 0.9261 -0.3647 -0.1239 0.049 Uiso 1 1 calc R U . . .
C45 C 0.7801(3) -0.4454(2) -0.2184(3) 0.0385(9) Uani 1 1 d . . . . .
H45 H 0.7947 -0.4979 -0.2438 0.046 Uiso 1 1 calc R U . . .
C46 C 0.6803(3) -0.4480(2) -0.2523(2) 0.0288(7) Uani 1 1 d . . . . .
H46 H 0.6266 -0.5026 -0.3003 0.035 Uiso 1 1 calc R U . . .
C47 C 0.6593(3) -0.3712(2) -0.2161(2) 0.0259(7) Uani 1 1 d . . . . .
C48 C 0.7396(3) -0.2910(2) -0.1458(2) 0.0322(8) Uani 1 1 d . . . . .
H48 H 0.7257 -0.2374 -0.1224 0.039 Uiso 1 1 calc R U . . .
C49 C 0.5511(3) -0.3752(2) -0.2469(2) 0.0243(7) Uani 1 1 d . . . . .
C34A C 1.0788(3) 0.1830(2) 0.2352(3) 0.0452(7) Uani 0.292(3) 1 d D U P A 1
C35A C 1.1075(2) 0.1072(2) 0.1994(2) 0.0441(6) Uani 0.292(3) 1 d D U P A 1
C36A C 1.2061(2) 0.1121(2) 0.2418(2) 0.0443(7) Uani 0.292(3) 1 d D U P A 1
H36A H 1.2557 0.1675 0.2917 0.053 Uiso 0.292(3) 1 calc R U P A 1
C37A C 1.2341(2) 0.0374(2) 0.2129(3) 0.0458(7) Uani 0.292(3) 1 d D U P A 1
O10A O 1.3345(2) 0.0500(3) 0.2602(4) 0.0473(8) Uani 0.292(3) 1 d D U P A 1
C50A C 1.4102(4) 0.1165(8) 0.2529(9) 0.0466(17) Uani 0.292(3) 1 d D U P A 1
H50A H 1.4524 0.0868 0.2319 0.070 Uiso 0.292(3) 1 calc R U P A 1
H50B H 1.4535 0.1676 0.3124 0.070 Uiso 0.292(3) 1 calc R U P A 1
H50C H 1.3769 0.1410 0.2095 0.070 Uiso 0.292(3) 1 calc R U P A 1
C38A C 1.1603(3) -0.0433(3) 0.1396(5) 0.0460(8) Uani 0.292(3) 1 d D U P A 1
H38A H 1.1786 -0.0949 0.1192 0.055 Uiso 0.292(3) 1 calc R U P A 1
C39A C 1.0599(3) -0.0497(3) 0.0955(5) 0.0469(7) Uani 0.292(3) 1 d D U P A 1
C40A C 1.0317(3) 0.0253(3) 0.1245(3) 0.0461(7) Uani 0.292(3) 1 d D U P A 1
N2A N 0.9326(3) 0.0200(4) 0.0817(5) 0.0490(14) Uani 0.292(3) 1 d D U P A 1
H2A1 H 0.8865 -0.0312 0.0354 0.059 Uiso 0.292(3) 1 calc R U P A 1
H2A2 H 0.9158 0.0678 0.1007 0.059 Uiso 0.292(3) 1 calc R U P A 1
C41A C 0.9836(3) -0.1372(2) 0.0248(3) 0.0489(7) Uani 0.292(3) 1 d D U P A 1
C34B C 1.0788(3) 0.1830(2) 0.2352(3) 0.0452(7) Uani 0.453(3) 1 d D . P A 2
C35B C 1.1063(3) 0.1054(3) 0.2021(6) 0.0441(6) Uani 0.453(3) 1 d D . P A 2
C36B C 1.2072(3) 0.1139(3) 0.2376(7) 0.0443(7) Uani 0.453(3) 1 d D . P A 2
H36B H 1.2586 0.1726 0.2804 0.053 Uiso 0.453(3) 1 calc R U P A 2
C37B C 1.2348(3) 0.0382(3) 0.2117(5) 0.0458(7) Uani 0.453(3) 1 d D U P A 2
O10B O 1.3336(3) 0.0498(3) 0.2630(5) 0.0473(8) Uani 0.453(3) 1 d D U P A 2
C50B C 1.3550(5) -0.0318(4) 0.2594(7) 0.0463(16) Uani 0.453(3) 1 d D U P A 2
H50D H 1.3045 -0.0738 0.2698 0.069 Uiso 0.453(3) 1 calc R U P A 2
H50E H 1.4237 -0.0150 0.3063 0.069 Uiso 0.453(3) 1 calc R U P A 2
H50F H 1.3517 -0.0632 0.1996 0.069 Uiso 0.453(3) 1 calc R U P A 2
C38B C 1.1598(3) -0.0445(4) 0.1420(6) 0.0460(8) Uani 0.453(3) 1 d D . P A 2
H38B H 1.1778 -0.0966 0.1226 0.055 Uiso 0.453(3) 1 calc R U P A 2
C39B C 1.0584(3) -0.0522(4) 0.1001(6) 0.0469(7) Uani 0.453(3) 1 d D . P A 2
C40B C 1.0285(2) 0.0200(3) 0.1341(5) 0.0461(7) Uani 0.453(3) 1 d D . P A 2
N2B N 0.9261(2) 0.0066(4) 0.1066(7) 0.0490(14) Uani 0.453(3) 1 d D . P A 2
H2B1 H 0.8788 -0.0480 0.0671 0.059 Uiso 0.453(3) 1 calc R U P A 2
H2B2 H 0.9081 0.0527 0.1286 0.059 Uiso 0.453(3) 1 calc R U P A 2
C41B C 0.9836(3) -0.1372(2) 0.0248(3) 0.0489(7) Uani 0.453(3) 1 d D . P A 2
C34C C 1.0788(3) 0.1830(2) 0.2352(3) 0.0452(7) Uani 0.145(3) 1 d D . P A 3
C35C C 1.1070(3) 0.1070(6) 0.1988(10) 0.0441(6) Uani 0.145(3) 1 d D . P A 3
C36C C 1.2087(4) 0.1174(9) 0.2311(15) 0.0443(7) Uani 0.145(3) 1 d D . P A 3
H36C H 1.2587 0.1730 0.2805 0.053 Uiso 0.145(3) 1 calc R U P A 3
C37C C 1.2388(3) 0.0480(6) 0.1924(11) 0.0458(7) Uani 0.145(3) 1 d D U P A 3
O10C O 1.3425(2) 0.0705(6) 0.2212(11) 0.0473(8) Uani 0.145(3) 1 d D U P A 3
C50C C 1.3750(6) 0.0033(13) 0.178(2) 0.088(11) Uani 0.145(3) 1 d D U P A 3
H50H H 1.3425 -0.0566 0.1796 0.132 Uiso 0.145(3) 1 calc R U P A 3
H50I H 1.4496 0.0235 0.2094 0.132 Uiso 0.145(3) 1 calc R U P A 3
H50J H 1.3554 -0.0037 0.1147 0.132 Uiso 0.145(3) 1 calc R U P A 3
C38C C 1.1635(3) -0.0360(7) 0.1252(15) 0.0460(8) Uani 0.145(3) 1 d D . P A 3
H38C H 1.1827 -0.0859 0.1017 0.055 Uiso 0.145(3) 1 calc R U P A 3
C39C C 1.0600(3) -0.0480(5) 0.0919(11) 0.0469(7) Uani 0.145(3) 1 d D . P A 3
C40C C 1.0310(3) 0.0259(4) 0.1229(7) 0.0461(7) Uani 0.145(3) 1 d D . P A 3
N2C N 0.9363(8) 0.0257(8) 0.0735(12) 0.0490(14) Uani 0.145(3) 1 d D . P A 3
H2C1 H 0.8935 -0.0215 0.0219 0.059 Uiso 0.145(3) 1 calc R U P A 3
H2C2 H 0.9187 0.0727 0.0937 0.059 Uiso 0.145(3) 1 calc R U P A 3
C41C C 0.9836(3) -0.1372(2) 0.0248(3) 0.0489(7) Uani 0.145(3) 1 d D . P A 3
C34D C 1.0788(3) 0.1830(2) 0.2352(3) 0.0452(7) Uani 0.110(3) 1 d D . P A 4
C35D C 1.1053(4) 0.1042(5) 0.2037(9) 0.0441(6) Uani 0.110(3) 1 d D . P A 4
C36D C 1.2023(5) 0.1070(6) 0.2494(13) 0.0443(7) Uani 0.110(3) 1 d D . P A 4
H36D H 1.2545 0.1644 0.2941 0.053 Uiso 0.110(3) 1 calc R U P A 4
C37D C 1.2247(6) 0.0271(5) 0.2308(8) 0.0458(7) Uani 0.110(3) 1 d D U P A 4
O10D O 1.3108(9) 0.0300(8) 0.2966(8) 0.0473(8) Uani 0.110(3) 1 d D U P A 4
C50D C 1.3680(13) -0.0192(17) 0.2671(17) 0.0463(16) Uani 0.110(3) 1 d D U P A 4
H50L H 1.3380 -0.0847 0.2573 0.069 Uiso 0.110(3) 1 calc R U P A 4
H50M H 1.4390 0.0081 0.3134 0.069 Uiso 0.110(3) 1 calc R U P A 4
H50N H 1.3664 -0.0151 0.2102 0.069 Uiso 0.110(3) 1 calc R U P A 4
C38D C 1.1525(8) -0.0523(7) 0.1550(12) 0.0460(8) Uani 0.110(3) 1 d D . P A 4
H38D H 1.1700 -0.1049 0.1366 0.055 Uiso 0.110(3) 1 calc R U P A 4
C39D C 1.0549(6) -0.0557(6) 0.1057(8) 0.0469(7) Uani 0.110(3) 1 d D . P A 4
C40D C 1.0275(4) 0.0203(5) 0.1330(8) 0.0461(7) Uani 0.110(3) 1 d D . P A 4
N2D N 0.9262(6) 0.0116(12) 0.098(3) 0.0490(14) Uani 0.110(3) 1 d D . P A 4
H2D1 H 0.8781 -0.0424 0.0584 0.059 Uiso 0.110(3) 1 calc R U P A 4
H2D2 H 0.9098 0.0601 0.1160 0.059 Uiso 0.110(3) 1 calc R U P A 4
C41D C 0.9836(3) -0.1372(2) 0.0248(3) 0.0489(7) Uani 0.110(3) 1 d D . P A 4
O1 O 0.6105(2) 0.26156(16) 0.32165(16) 0.0337(6) Uani 1 1 d . . . . .
O2 O 0.65659(18) 0.40501(15) 0.42612(15) 0.0261(5) Uani 1 1 d . . . . .
O3 O 0.4073(2) -0.36282(16) -0.13561(15) 0.0338(6) Uani 1 1 d . . . . .
O4 O 0.3362(2) -0.50729(16) -0.24364(16) 0.0342(6) Uani 1 1 d . . . . .
O6 O 0.79745(19) 0.45532(17) 0.35848(16) 0.0319(6) Uani 1 1 d . . . . .
O7 O 0.73779(19) 0.31619(17) 0.24358(16) 0.0339(6) Uani 1 1 d . . . . .
O8 O 0.53818(19) -0.30305(16) -0.20808(17) 0.0313(6) Uani 1 1 d . . . . .
O9 O 0.48053(18) -0.45096(15) -0.30624(15) 0.0285(5) Uani 1 1 d . . . . .
O11 O 0.5413(2) 0.16252(19) 0.1149(2) 0.0512(8) Uani 1 1 d D U . . .
O12 O 0.73505(19) 0.60830(15) 0.44204(16) 0.0313(6) Uani 1 1 d D . . . .
S2A S 0.78791(13) 0.68647(9) 0.41817(10) 0.0425(4) Uani 0.690(2) 1 d D . P B 1
C53A C 0.9054(6) 0.6755(5) 0.4240(7) 0.073(3) Uani 0.690(2) 1 d D . P B 1
H53A H 0.8913 0.6147 0.3795 0.110 Uiso 0.690(2) 1 calc R U P B 1
H53B H 0.9467 0.6809 0.4850 0.110 Uiso 0.690(2) 1 calc R U P B 1
H53C H 0.9430 0.7250 0.4109 0.110 Uiso 0.690(2) 1 calc R U P B 1
C54A C 0.8443(18) 0.7865(9) 0.5212(11) 0.063(3) Uani 0.690(2) 1 d D U P B 1
H54A H 0.8847 0.8396 0.5141 0.094 Uiso 0.690(2) 1 calc R U P B 1
H54B H 0.8888 0.7744 0.5702 0.094 Uiso 0.690(2) 1 calc R U P B 1
H54C H 0.7903 0.8008 0.5360 0.094 Uiso 0.690(2) 1 calc R U P B 1
S2B S 0.8355(3) 0.6771(2) 0.4692(2) 0.0425(4) Uani 0.310(2) 1 d D . P B 2
C53B C 0.8207(14) 0.7086(16) 0.3737(12) 0.100(8) Uani 0.310(2) 1 d D . P B 2
H53D H 0.7730 0.6542 0.3177 0.150 Uiso 0.310(2) 1 calc R U P B 2
H53E H 0.8873 0.7302 0.3723 0.150 Uiso 0.310(2) 1 calc R U P B 2
H53F H 0.7937 0.7585 0.3788 0.150 Uiso 0.310(2) 1 calc R U P B 2
C54B C 0.833(5) 0.785(2) 0.535(3) 0.063(3) Uani 0.310(2) 1 d D . P B 2
H54D H 0.9034 0.8300 0.5720 0.094 Uiso 0.310(2) 1 calc R U P B 2
H54E H 0.8004 0.7735 0.5741 0.094 Uiso 0.310(2) 1 calc R U P B 2
H54F H 0.7945 0.8087 0.4939 0.094 Uiso 0.310(2) 1 calc R U P B 2
S1A S 0.45255(15) 0.09946(11) 0.02973(11) 0.0585(5) Uani 0.723(2) 1 d D U P C 1
C51A C 0.3919(6) 0.1723(6) -0.0155(5) 0.083(3) Uani 0.723(2) 1 d D U P C 1
H51A H 0.4370 0.2106 -0.0334 0.124 Uiso 0.723(2) 1 calc R U P C 1
H51B H 0.3795 0.2129 0.0311 0.124 Uiso 0.723(2) 1 calc R U P C 1
H51C H 0.3267 0.1326 -0.0685 0.124 Uiso 0.723(2) 1 calc R U P C 1
C52A C 0.3575(7) 0.0687(8) 0.0700(8) 0.116(4) Uani 0.723(2) 1 d D U P C 1
H52A H 0.2996 0.0126 0.0229 0.174 Uiso 0.723(2) 1 calc R U P C 1
H52B H 0.3337 0.1200 0.0845 0.174 Uiso 0.723(2) 1 calc R U P C 1
H52C H 0.3872 0.0568 0.1246 0.174 Uiso 0.723(2) 1 calc R U P C 1
S1B S 0.4563(7) 0.0776(5) 0.0733(6) 0.0585(5) Uani 0.151(2) 1 d D U P C 2
C51B C 0.368(3) 0.121(3) 0.015(2) 0.083(3) Uani 0.151(2) 1 d D U P C 2
H51D H 0.3360 0.0831 -0.0503 0.124 Uiso 0.151(2) 1 calc R U P C 2
H51E H 0.4044 0.1858 0.0259 0.124 Uiso 0.151(2) 1 calc R U P C 2
H51F H 0.3150 0.1185 0.0371 0.124 Uiso 0.151(2) 1 calc R U P C 2
C52B C 0.399(4) 0.075(5) 0.152(3) 0.16(2) Uani 0.151(2) 1 d D U P C 2
H52D H 0.4378 0.0551 0.1974 0.234 Uiso 0.151(2) 1 calc R U P C 2
H52E H 0.3281 0.0305 0.1185 0.234 Uiso 0.151(2) 1 calc R U P C 2
H52F H 0.4011 0.1369 0.1816 0.234 Uiso 0.151(2) 1 calc R U P C 2
S1C S 0.4461(8) 0.1486(7) 0.0296(6) 0.0585(5) Uani 0.126(2) 1 d D U P C 3
C51C C 0.535(2) 0.1377(19) -0.017(2) 0.054(7) Uani 0.126(2) 1 d D U P C 3
H51H H 0.4981 0.1040 -0.0834 0.080 Uiso 0.126(2) 1 calc R U P C 3
H51I H 0.5741 0.1033 0.0084 0.080 Uiso 0.126(2) 1 calc R U P C 3
H51J H 0.5823 0.1998 -0.0033 0.080 Uiso 0.126(2) 1 calc R U P C 3
C52C C 0.366(2) 0.0268(14) -0.024(2) 0.060(9) Uani 0.126(2) 1 d D U P C 3
H52H H 0.2953 0.0193 -0.0588 0.090 Uiso 0.126(2) 1 calc R U P C 3
H52I H 0.3685 0.0014 0.0226 0.090 Uiso 0.126(2) 1 calc R U P C 3
H52J H 0.3904 -0.0064 -0.0646 0.090 Uiso 0.126(2) 1 calc R U P C 3
O13 O 0.5626(9) 0.1818(8) -0.0927(8) 0.053(4) Uiso 0.282(11) 1 d . . P D 1
Cu1 Cu 0.59475(3) 0.29806(3) 0.21772(2) 0.02419(12) Uani 1 1 d . . . . .
Cu2 Cu 0.66493(3) 0.46739(3) 0.34329(2) 0.02335(12) Uani 1 1 d . . . . .

loop_
_atom_site_aniso_label
_atom_site_aniso_U_11
_atom_site_aniso_U_22
_atom_site_aniso_U_33
_atom_site_aniso_U_23
_atom_site_aniso_U_13
_atom_site_aniso_U_12
C1 0.0212(16) 0.0208(14) 0.0218(15) 0.0054(12) 0.0037(13) 0.0098(12)
C2 0.0305(18) 0.0213(14) 0.0236(16) 0.0102(12) 0.0125(14) 0.0091(13)
C3 0.036(2) 0.0195(15) 0.0239(17) 0.0056(12) 0.0056(14) 0.0064(14)
C4 0.053(3) 0.0306(18) 0.0234(18) 0.0047(14) 0.0089(17) 0.0112(17)
C5 0.051(2) 0.0270(17) 0.0271(18) 0.0128(14) 0.0073(17) 0.0095(17)
C6 0.043(2) 0.0219(16) 0.0338(19) 0.0134(14) 0.0122(16) 0.0131(15)
C7 0.039(2) 0.0227(15) 0.0276(17) 0.0096(13) 0.0137(15) 0.0119(15)
C8 0.051(2) 0.0303(18) 0.037(2) 0.0185(16) 0.0175(18) 0.0153(17)
C9 0.048(2) 0.0305(18) 0.036(2) 0.0169(15) 0.0168(18) 0.0148(17)
C10 0.040(2) 0.0229(16) 0.0355(19) 0.0139(14) 0.0135(16) 0.0127(15)
C11 0.040(2) 0.0225(15) 0.0221(16) 0.0053(12) 0.0088(15) 0.0057(14)
C12 0.036(2) 0.0190(14) 0.0199(15) 0.0047(12) 0.0061(14) 0.0043(13)
O5 0.0541(17) 0.0201(11) 0.0183(11) 0.0037(9) 0.0050(11) 0.0063(11)
C25 0.046(2) 0.0176(15) 0.0294(18) 0.0097(13) 0.0133(16) 0.0100(15)
C13 0.0353(19) 0.0219(15) 0.0150(14) 0.0043(11) 0.0056(13) 0.0077(13)
C14 0.035(2) 0.0283(17) 0.0262(17) 0.0104(13) 0.0130(15) 0.0116(15)
C15 0.045(2) 0.0317(18) 0.0293(18) 0.0192(15) 0.0170(16) 0.0195(16)
N1 0.088(3) 0.046(2) 0.039(2) 0.0244(16) 0.029(2) 0.033(2)
C16 0.047(2) 0.0371(19) 0.0275(19) 0.0183(15) 0.0156(17) 0.0211(18)
C17 0.050(2) 0.0348(19) 0.0227(17) 0.0152(14) 0.0129(16) 0.0171(17)
C18 0.045(2) 0.0341(18) 0.0164(15) 0.0103(13) 0.0101(15) 0.0163(16)
C19 0.061(3) 0.040(2) 0.0245(18) 0.0176(16) 0.0157(18) 0.0124(19)
C20 0.072(3) 0.033(2) 0.033(2) 0.0157(16) 0.017(2) 0.010(2)
C21 0.058(3) 0.0333(19) 0.0226(17) 0.0116(14) 0.0155(17) 0.0126(18)
C22 0.0301(18) 0.0295(16) 0.0160(15) 0.0075(12) 0.0052(13) 0.0111(14)
C23 0.037(2) 0.0280(16) 0.0159(15) 0.0076(12) 0.0061(14) 0.0083(15)
C24 0.0284(18) 0.0296(17) 0.0189(15) 0.0072(13) 0.0045(13) 0.0111(14)
C26 0.0297(18) 0.0312(17) 0.0158(15) 0.0075(12) 0.0044(13) 0.0107(14)
C27 0.0343(19) 0.0301(17) 0.0186(16) 0.0053(13) 0.0077(14) 0.0110(15)
C28 0.0319(19) 0.0319(17) 0.0228(16) 0.0083(13) 0.0105(14) 0.0095(15)
C29 0.0294(19) 0.0315(18) 0.0222(17) 0.0025(13) 0.0016(14) -0.0001(15)
C30 0.0273(19) 0.047(2) 0.0244(18) 0.0043(15) 0.0032(15) 0.0135(17)
C31 0.036(2) 0.041(2) 0.0283(19) 0.0035(15) 0.0069(16) 0.0169(17)
C32 0.031(2) 0.0344(18) 0.0196(16) 0.0025(13) 0.0021(14) 0.0072(15)
C33 0.0349(13) 0.0390(12) 0.0419(13) -0.0030(11) 0.0074(11) 0.0114(11)
C42 0.0397(13) 0.0352(12) 0.0443(14) -0.0008(11) 0.0051(11) 0.0139(11)
C43 0.037(2) 0.0293(17) 0.0274(18) 0.0029(14) 0.0089(16) 0.0127(15)
C44 0.032(2) 0.0324(19) 0.038(2) 0.0012(16) 0.0028(17) 0.0134(16)
C45 0.041(2) 0.0251(17) 0.034(2) 0.0001(14) 0.0049(17) 0.0171(16)
C46 0.038(2) 0.0202(15) 0.0202(16) 0.0016(12) 0.0074(14) 0.0120(14)
C47 0.0323(19) 0.0217(15) 0.0193(15) 0.0070(12) 0.0071(13) 0.0097(13)
C48 0.042(2) 0.0223(15) 0.0234(17) 0.0014(12) 0.0109(15) 0.0117(15)
C49 0.040(2) 0.0200(14) 0.0133(14) 0.0080(11) 0.0103(13) 0.0108(14)
C34A 0.0347(11) 0.0377(10) 0.0418(11) -0.0017(9) 0.0075(9) 0.0117(9)
C35A 0.0357(9) 0.0355(9) 0.0415(10) 0.0009(8) 0.0072(8) 0.0116(8)
C36A 0.0368(10) 0.0343(10) 0.0433(11) 0.0038(9) 0.0061(9) 0.0122(8)
C37A 0.0383(9) 0.0350(9) 0.0457(11) 0.0061(9) 0.0057(9) 0.0127(8)
O10A 0.0392(11) 0.0367(11) 0.0487(13) 0.0092(10) 0.0058(10) 0.0136(9)
C50A 0.039(2) 0.036(2) 0.048(2) 0.010(2) 0.005(2) 0.014(2)
C38A 0.0388(10) 0.0349(10) 0.0447(12) 0.0036(9) 0.0062(9) 0.0125(9)
C39A 0.0386(9) 0.0360(9) 0.0433(11) 0.0005(8) 0.0059(8) 0.0110(8)
C40A 0.0366(9) 0.0372(9) 0.0416(11) -0.0007(9) 0.0063(9) 0.0105(8)
N2A 0.0351(16) 0.0423(17) 0.039(2) -0.0043(16) 0.0043(16) 0.0054(14)
C41A 0.0406(11) 0.0365(10) 0.0445(12) -0.0009(9) 0.0051(10) 0.0119(9)
C34B 0.0347(11) 0.0377(10) 0.0418(11) -0.0017(9) 0.0075(9) 0.0117(9)
C35B 0.0357(9) 0.0355(9) 0.0415(10) 0.0009(8) 0.0072(8) 0.0116(8)
C36B 0.0368(10) 0.0343(10) 0.0433(11) 0.0038(9) 0.0061(9) 0.0122(8)
C37B 0.0383(9) 0.0350(9) 0.0457(11) 0.0061(9) 0.0057(9) 0.0127(8)
O10B 0.0392(11) 0.0367(11) 0.0487(13) 0.0092(10) 0.0058(10) 0.0136(9)
C50B 0.039(3) 0.038(3) 0.044(4) 0.008(2) 0.003(3) 0.015(3)
C38B 0.0388(10) 0.0349(10) 0.0447(12) 0.0036(9) 0.0062(9) 0.0125(9)
C39B 0.0386(9) 0.0360(9) 0.0433(11) 0.0005(8) 0.0059(8) 0.0110(8)
C40B 0.0366(9) 0.0372(9) 0.0416(11) -0.0007(9) 0.0063(9) 0.0105(8)
N2B 0.0351(16) 0.0423(17) 0.039(2) -0.0043(16) 0.0043(16) 0.0054(14)
C41B 0.0406(11) 0.0365(10) 0.0445(12) -0.0009(9) 0.0051(10) 0.0119(9)
C34C 0.0347(11) 0.0377(10) 0.0418(11) -0.0017(9) 0.0075(9) 0.0117(9)
C35C 0.0357(9) 0.0355(9) 0.0415(10) 0.0009(8) 0.0072(8) 0.0116(8)
C36C 0.0368(10) 0.0343(10) 0.0433(11) 0.0038(9) 0.0061(9) 0.0122(8)
C37C 0.0383(9) 0.0350(9) 0.0457(11) 0.0061(9) 0.0057(9) 0.0127(8)
O10C 0.0392(11) 0.0367(11) 0.0487(13) 0.0092(10) 0.0058(10) 0.0136(9)
C50C 0.084(14) 0.061(11) 0.109(17) 0.008(8) 0.043(11) 0.035(10)
C38C 0.0388(10) 0.0349(10) 0.0447(12) 0.0036(9) 0.0062(9) 0.0125(9)
C39C 0.0386(9) 0.0360(9) 0.0433(11) 0.0005(8) 0.0059(8) 0.0110(8)
C40C 0.0366(9) 0.0372(9) 0.0416(11) -0.0007(9) 0.0063(9) 0.0105(8)
N2C 0.0351(16) 0.0423(17) 0.039(2) -0.0043(16) 0.0043(16) 0.0054(14)
C41C 0.0406(11) 0.0365(10) 0.0445(12) -0.0009(9) 0.0051(10) 0.0119(9)
C34D 0.0347(11) 0.0377(10) 0.0418(11) -0.0017(9) 0.0075(9) 0.0117(9)
C35D 0.0357(9) 0.0355(9) 0.0415(10) 0.0009(8) 0.0072(8) 0.0116(8)
C36D 0.0368(10) 0.0343(10) 0.0433(11) 0.0038(9) 0.0061(9) 0.0122(8)
C37D 0.0383(9) 0.0350(9) 0.0457(11) 0.0061(9) 0.0057(9) 0.0127(8)
O10D 0.0392(11) 0.0367(11) 0.0487(13) 0.0092(10) 0.0058(10) 0.0136(9)
C50D 0.039(3) 0.038(3) 0.044(4) 0.008(2) 0.003(3) 0.015(3)
C38D 0.0388(10) 0.0349(10) 0.0447(12) 0.0036(9) 0.0062(9) 0.0125(9)
C39D 0.0386(9) 0.0360(9) 0.0433(11) 0.0005(8) 0.0059(8) 0.0110(8)
C40D 0.0366(9) 0.0372(9) 0.0416(11) -0.0007(9) 0.0063(9) 0.0105(8)
N2D 0.0351(16) 0.0423(17) 0.039(2) -0.0043(16) 0.0043(16) 0.0054(14)
C41D 0.0406(11) 0.0365(10) 0.0445(12) -0.0009(9) 0.0051(10) 0.0119(9)
O1 0.0532(17) 0.0247(12) 0.0231(12) 0.0090(9) 0.0161(12) 0.0152(11)
O2 0.0316(13) 0.0230(11) 0.0198(11) 0.0083(9) 0.0053(10) 0.0121(10)
O3 0.0515(16) 0.0247(12) 0.0158(11) 0.0069(9) 0.0069(11) 0.0111(11)
O4 0.0503(16) 0.0236(12) 0.0204(12) 0.0053(9) 0.0115(11) 0.0093(11)
O6 0.0323(14) 0.0341(13) 0.0211(12) 0.0032(10) 0.0087(10) 0.0118(11)
O7 0.0327(14) 0.0323(13) 0.0242(12) 0.0041(10) 0.0036(10) 0.0121(11)
O8 0.0311(13) 0.0257(12) 0.0326(13) 0.0050(10) 0.0128(11) 0.0118(10)
O9 0.0325(13) 0.0222(11) 0.0220(11) 0.0032(9) 0.0056(10) 0.0113(10)
O11 0.0578(19) 0.0347(15) 0.0389(16) -0.0034(12) 0.0106(14) 0.0162(13)
O12 0.0396(15) 0.0178(10) 0.0253(12) 0.0056(9) 0.0072(11) 0.0054(10)
S2A 0.0545(9) 0.0224(5) 0.0347(7) 0.0085(5) 0.0085(6) 0.0073(6)
C53A 0.085(6) 0.035(3) 0.122(7) 0.026(4) 0.077(6) 0.016(4)
C54A 0.046(6) 0.025(2) 0.082(6) -0.008(3) 0.017(4) 0.004(3)
S2B 0.0545(9) 0.0224(5) 0.0347(7) 0.0085(5) 0.0085(6) 0.0073(6)
C53B 0.042(10) 0.105(17) 0.094(16) 0.038(14) 0.008(10) -0.033(10)
C54B 0.046(6) 0.025(2) 0.082(6) -0.008(3) 0.017(4) 0.004(3)
S1A 0.0805(12) 0.0274(8) 0.0279(8) -0.0070(6) 0.0043(8) 0.0039(7)
C51A 0.077(5) 0.075(5) 0.050(4) -0.007(3) -0.003(4) 0.032(4)
C52A 0.069(6) 0.121(8) 0.127(9) 0.023(7) 0.023(6) 0.043(6)
S1B 0.0805(12) 0.0274(8) 0.0279(8) -0.0070(6) 0.0043(8) 0.0039(7)
C51B 0.077(5) 0.075(5) 0.050(4) -0.007(3) -0.003(4) 0.032(4)
C52B 0.09(2) 0.24(5) 0.12(2) 0.09(3) 0.034(18) 0.02(2)
S1C 0.0805(12) 0.0274(8) 0.0279(8) -0.0070(6) 0.0043(8) 0.0039(7)
C51C 0.086(18) 0.021(12) 0.047(11) 0.001(9) 0.031(11) 0.020(12)
C52C 0.066(14) 0.059(14) 0.042(14) 0.038(11) -0.002(10) 0.016(11)
Cu1 0.0309(2) 0.01986(19) 0.01412(19) 0.00251(14) 0.00523(16) 0.00823(16)
Cu2 0.0309(2) 0.01825(18) 0.01366(19) 0.00299(14) 0.00532(16) 0.00740(16)

loop_
_atom_type_symbol
_atom_type_description
_atom_type_scat_dispersion_real
_atom_type_scat_dispersion_imag
_atom_type_scat_source
C C 0.0033 0.0016 'International Tables Vol C Tables 4.2.6.8 and 6.1.1.4'
H H 0.0000 0.0000 'International Tables Vol C Tables 4.2.6.8 and 6.1.1.4'
N N 0.0061 0.0033 'International Tables Vol C Tables 4.2.6.8 and 6.1.1.4'
O O 0.0106 0.0060 'International Tables Vol C Tables 4.2.6.8 and 6.1.1.4'
S S 0.1246 0.1234 'International Tables Vol C Tables 4.2.6.8 and 6.1.1.4'
Cu Cu 0.3201 1.2651 'International Tables Vol C Tables 4.2.6.8 and 6.1.1.4'

loop_
_geom_angle_atom_site_label_1
_geom_angle_atom_site_label_2
_geom_angle_atom_site_label_3
_geom_angle
_geom_angle_site_symmetry_1
_geom_angle_site_symmetry_3
O1 C1 O2 126.2(3) . .
O1 C1 C2 116.6(3) . .
O2 C1 C2 117.1(3) . .
C3 C2 C7 119.2(3) . .
C3 C2 C1 121.5(3) . .
C7 C2 C1 119.3(3) . .
C4 C3 C2 120.1(3) . .
C4 C3 H3 119.9 . .
C2 C3 H3 119.9 . .
C5 C4 C3 120.7(3) . .
C5 C4 H4 119.7 . .
C3 C4 H4 119.7 . .
C4 C5 C6 119.8(3) . .
C4 C5 H5 120.1 . .
C6 C5 H5 120.1 . .
C7 C6 C5 119.7(3) . .
C7 C6 C8 120.2(3) . .
C5 C6 C8 120.0(3) . .
C6 C7 C2 120.5(3) . .
C6 C7 H7 119.8 . .
C2 C7 H7 119.8 . .
C9 C8 C6 179.0(5) . .
C8 C9 C10 177.6(4) . .
C11 C10 C15 120.8(2) . .
C11 C10 C9 119.8(2) . .
C15 C10 C9 119.4(2) . .
C10 C11 C12 121.0(2) . .
C10 C11 H11 119.5 . .
C12 C11 H11 119.5 . .
O5 C12 C11 116.1(2) . .
O5 C12 C13 125.2(2) . .
C11 C12 C13 118.7(2) . .
C12 O5 C25 117.0(2) . .
O5 C25 H25A 109.5 . .
O5 C25 H25B 109.5 . .
H25A C25 H25B 109.5 . .
O5 C25 H25C 109.5 . .
H25A C25 H25C 109.5 . .
H25B C25 H25C 109.5 . .
C12 C13 C14 121.2(2) . .
C12 C13 H13 119.4 . .
C14 C13 H13 119.4 . .
C15 C14 C13 120.2(2) . .
C15 C14 C16 120.3(2) . .
C13 C14 C16 119.5(2) . .
N1 C15 C14 120.8(2) . .
N1 C15 C10 121.1(2) . .
C14 C15 C10 118.1(2) . .
C15 N1 H1A 120.0 . .
C15 N1 H1B 120.0 . .
H1A N1 H1B 120.0 . .
C17 C16 C14 177.8(4) . .
C16 C17 C18 179.3(4) . .
C23 C18 C19 119.5(3) . .
C23 C18 C17 119.8(3) . .
C19 C18 C17 120.7(3) . .
C20 C19 C18 118.7(3) . .
C20 C19 H19 120.6 . .
C18 C19 H19 120.6 . .
C21 C20 C19 121.1(4) . .
C21 C20 H20 119.5 . .
C19 C20 H20 119.5 . .
C20 C21 C22 119.8(3) . .
C20 C21 H21 120.1 . .
C22 C21 H21 120.1 . .
C23 C22 C21 119.6(3) . .
C23 C22 C24 120.0(3) . .
C21 C22 C24 120.4(3) . .
C18 C23 C22 121.4(3) . .
C18 C23 H23 119.3 . .
C22 C23 H23 119.3 . .
O4 C24 O3 126.2(3) . .
O4 C24 C22 117.6(3) . .
O3 C24 C22 116.1(3) . .
O6 C26 O7 126.8(3) . .
O6 C26 C27 115.8(3) . .
O7 C26 C27 117.4(3) . .
C32 C27 C28 119.5(3) . .
C32 C27 C26 119.9(3) . .
C28 C27 C26 120.6(3) . .
C29 C28 C27 120.8(3) . .
C29 C28 H28 119.6 . .
C27 C28 H28 119.6 . .
C28 C29 C30 119.4(3) . .
C28 C29 H29 120.3 . .
C30 C29 H29 120.3 . .
C29 C30 C31 120.8(4) . .
C29 C30 H30 119.6 . .
C31 C30 H30 119.6 . .
C32 C31 C30 119.0(3) . .
C32 C31 C33 120.5(4) . .
C30 C31 C33 120.3(4) . .
C27 C32 C31 120.3(3) . .
C27 C32 H32 119.8 . .
C31 C32 H32 119.8 . .
C34A C33 C31 175.6(5) . .
C41A C42 C43 179.7(5) . .
C48 C43 C44 118.7(3) . .
C48 C43 C42 120.1(3) . .
C44 C43 C42 121.2(4) . .
C45 C44 C43 120.6(4) . .
C45 C44 H44 119.7 . .
C43 C44 H44 119.7 . .
C44 C45 C46 120.0(3) . .
C44 C45 H45 120.0 . .
C46 C45 H45 120.0 . .
C47 C46 C45 119.9(3) . .
C47 C46 H46 120.0 . .
C45 C46 H46 120.0 . .
C46 C47 C48 119.2(3) . .
C46 C47 C49 120.6(3) . .
C48 C47 C49 120.0(3) . .
C43 C48 C47 121.6(3) . .
C43 C48 H48 119.2 . .
C47 C48 H48 119.2 . .
O9 C49 O8 125.4(3) . .
O9 C49 C47 117.8(3) . .
O8 C49 C47 116.7(3) . .
C33 C34A C35A 177.5(5) . .
C36A C35A C40A 120.8(2) . .
C36A C35A C34A 119.7(2) . .
C40A C35A C34A 119.3(2) . .
C35A C36A C37A 121.0(2) . .
C35A C36A H36A 119.5 . .
C37A C36A H36A 119.5 . .
O10A C37A C36A 116.1(2) . .
O10A C37A C38A 125.3(2) . .
C36A C37A C38A 118.6(2) . .
C37A O10A C50A 117.1(3) . .
O10A C50A H50A 109.5 . .
O10A C50A H50B 109.5 . .
H50A C50A H50B 109.5 . .
O10A C50A H50C 109.5 . .
H50A C50A H50C 109.5 . .
H50B C50A H50C 109.5 . .
C37A C38A C39A 121.3(3) . .
C37A C38A H38A 119.4 . .
C39A C38A H38A 119.4 . .
C40A C39A C38A 120.2(2) . .
C40A C39A C41A 120.1(3) . .
C38A C39A C41A 119.5(3) . .
N2A C40A C39A 120.9(3) . .
N2A C40A C35A 121.0(3) . .
C39A C40A C35A 118.1(2) . .
C40A N2A H2A1 120.0 . .
C40A N2A H2A2 120.0 . .
H2A1 N2A H2A2 120.0 . .
C42 C41A C39A 175.4(5) . .
C36B C35B C40B 120.7(2) . .
C35B C36B C37B 121.0(2) . .
C35B C36B H36B 119.5 . .
C37B C36B H36B 119.5 . .
O10B C37B C36B 116.0(2) . .
O10B C37B C38B 125.4(2) . .
C36B C37B C38B 118.5(2) . .
C37B O10B C50B 117.3(2) . .
O10B C50B H50D 109.5 . .
O10B C50B H50E 109.5 . .
H50D C50B H50E 109.5 . .
O10B C50B H50F 109.5 . .
H50D C50B H50F 109.5 . .
H50E C50B H50F 109.5 . .
C37B C38B C39B 121.1(3) . .
C37B C38B H38B 119.4 . .
C39B C38B H38B 119.4 . .
C40B C39B C38B 120.0(2) . .
N2B C40B C39B 120.8(3) . .
N2B C40B C35B 121.2(3) . .
C39B C40B C35B 117.9(2) . .
C40B N2B H2B1 120.0 . .
C40B N2B H2B2 120.0 . .
H2B1 N2B H2B2 120.0 . .
C36C C35C C40C 120.6(3) . .
C35C C36C C37C 121.0(2) . .
C35C C36C H36C 119.5 . .
C37C C36C H36C 119.5 . .
O10C C37C C36C 116.1(2) . .
O10C C37C C38C 125.2(3) . .
C36C C37C C38C 118.5(3) . .
C37C O10C C50C 117.2(3) . .
O10C C50C H50H 109.5 . .
O10C C50C H50I 109.5 . .
H50H C50C H50I 109.5 . .
O10C C50C H50J 109.5 . .
H50H C50C H50J 109.5 . .
H50I C50C H50J 109.5 . .
C37C C38C C39C 121.1(3) . .
C37C C38C H38C 119.5 . .
C39C C38C H38C 119.5 . .
C40C C39C C38C 120.1(3) . .
N2C C40C C39C 120.7(3) . .
N2C C40C C35C 120.8(3) . .
C39C C40C C35C 117.8(3) . .
C40C N2C H2C1 120.0 . .
C40C N2C H2C2 120.0 . .
H2C1 N2C H2C2 120.0 . .
C36D C35D C40D 120.6(2) . .
C35D C36D C37D 120.9(2) . .
C35D C36D H36D 119.6 . .
C37D C36D H36D 119.6 . .
O10D C37D C36D 115.9(2) . .
O10D C37D C38D 125.1(3) . .
C36D C37D C38D 118.3(3) . .
C37D O10D C50D 117.1(3) . .
O10D C50D H50L 109.5 . .
O10D C50D H50M 109.5 . .
H50L C50D H50M 109.5 . .
O10D C50D H50N 109.5 . .
H50L C50D H50N 109.5 . .
H50M C50D H50N 109.5 . .
C37D C38D C39D 121.0(3) . .
C37D C38D H38D 119.5 . .
C39D C38D H38D 119.5 . .
C40D C39D C38D 120.1(2) . .
N2D C40D C39D 120.8(3) . .
N2D C40D C35D 121.0(3) . .
C39D C40D C35D 117.9(3) . .
C40D N2D H2D1 120.0 . .
C40D N2D H2D2 120.0 . .
H2D1 N2D H2D2 120.0 . .
C1 O1 Cu1 123.7(2) . .
C1 O2 Cu2 120.8(2) . .
C24 O3 Cu1 122.7(2) . 2_655
C24 O4 Cu2 122.5(2) . 2_655
C26 O6 Cu2 124.8(2) . .
C26 O7 Cu1 119.5(2) . .
C49 O8 Cu1 124.5(2) . 2_655
C49 O9 Cu2 121.1(2) . 2_655
S1B O11 Cu1 138.8(4) . .
S1A O11 Cu1 139.6(2) . .
S1C O11 Cu1 110.1(4) . .
S2B O12 Cu2 128.1(2) . .
S2A O12 Cu2 119.01(15) . .
O12 S2A C54A 103.4(7) . .
O12 S2A C53A 106.3(3) . .
C54A S2A C53A 95.5(8) . .
S2A C53A H53A 109.5 . .
S2A C53A H53B 109.5 . .
H53A C53A H53B 109.5 . .
S2A C53A H53C 109.5 . .
H53A C53A H53C 109.5 . .
H53B C53A H53C 109.5 . .
S2A C54A H54A 109.5 . .
S2A C54A H54B 109.5 . .
H54A C54A H54B 109.5 . .
S2A C54A H54C 109.5 . .
H54A C54A H54C 109.5 . .
H54B C54A H54C 109.5 . .
O12 S2B C53B 103.9(6) . .
O12 S2B C54B 104.1(19) . .
C53B S2B C54B 92.5(14) . .
S2B C53B H53D 109.5 . .
S2B C53B H53E 109.5 . .
H53D C53B H53E 109.5 . .
S2B C53B H53F 109.5 . .
H53D C53B H53F 109.5 . .
H53E C53B H53F 109.5 . .
S2B C54B H54D 109.5 . .
S2B C54B H54E 109.5 . .
H54D C54B H54E 109.5 . .
S2B C54B H54F 109.5 . .
H54D C54B H54F 109.5 . .
H54E C54B H54F 109.5 . .
O11 S1A C52A 100.8(4) . .
O11 S1A C51A 106.4(3) . .
C52A S1A C51A 90.1(5) . .
S1A C51A H51A 109.5 . .
S1A C51A H51B 109.5 . .
H51A C51A H51B 109.5 . .
S1A C51A H51C 109.5 . .
H51A C51A H51C 109.5 . .
H51B C51A H51C 109.5 . .
S1A C52A H52A 109.5 . .
S1A C52A H52B 109.5 . .
H52A C52A H52B 109.5 . .
S1A C52A H52C 109.5 . .
H52A C52A H52C 109.5 . .
H52B C52A H52C 109.5 . .
O11 S1B C51B 95.0(16) . .
O11 S1B C52B 107(2) . .
C51B S1B C52B 91.1(15) . .
S1B C51B H51D 109.5 . .
S1B C51B H51E 109.5 . .
H51D C51B H51E 109.5 . .
S1B C51B H51F 109.5 . .
H51D C51B H51F 109.5 . .
H51E C51B H51F 109.5 . .
S1B C52B H52D 109.5 . .
S1B C52B H52E 109.5 . .
H52D C52B H52E 109.5 . .
S1B C52B H52F 109.5 . .
H52D C52B H52F 109.5 . .
H52E C52B H52F 109.5 . .
O11 S1C C51C 78.9(14) . .
O11 S1C C52C 107.7(11) . .
C51C S1C C52C 95.7(13) . .
S1C C51C H51H 109.5 . .
S1C C51C H51I 109.5 . .
H51H C51C H51I 109.5 . .
S1C C51C H51J 109.5 . .
H51H C51C H51J 109.5 . .
H51I C51C H51J 109.5 . .
S1C C52C H52H 109.5 . .
S1C C52C H52I 109.5 . .
H52H C52C H52I 109.5 . .
S1C C52C H52J 109.5 . .
H52H C52C H52J 109.5 . .
H52I C52C H52J 109.5 . .
O3 Cu1 O7 89.09(11) 2_655 .
O3 Cu1 O8 89.41(11) 2_655 2_655
O7 Cu1 O8 169.63(10) . 2_655
O3 Cu1 O1 167.03(9) 2_655 .
O7 Cu1 O1 89.42(11) . .
O8 Cu1 O1 89.74(11) 2_655 .
O3 Cu1 O11 94.80(12) 2_655 .
O7 Cu1 O11 91.89(11) . .
O8 Cu1 O11 98.46(11) 2_655 .
O1 Cu1 O11 98.13(12) . .
O3 Cu1 Cu2 84.12(7) 2_655 .
O7 Cu1 Cu2 86.82(7) . .
O8 Cu1 Cu2 82.82(7) 2_655 .
O1 Cu1 Cu2 82.93(7) . .
O11 Cu1 Cu2 178.32(10) . .
O2 Cu2 O4 169.73(9) . 2_655
O2 Cu2 O6 89.61(10) . .
O4 Cu2 O6 88.96(11) 2_655 .
O2 Cu2 O9 89.64(10) . 2_655
O4 Cu2 O9 89.46(11) 2_655 2_655
O6 Cu2 O9 166.98(9) . 2_655
O2 Cu2 O12 97.58(9) . .
O4 Cu2 O12 92.66(10) 2_655 .
O6 Cu2 O12 93.53(10) . .
O9 Cu2 O12 99.46(9) 2_655 .
O2 Cu2 Cu1 85.65(7) . .
O4 Cu2 Cu1 84.08(7) 2_655 .
O6 Cu2 Cu1 81.60(7) . .
O9 Cu2 Cu1 85.38(6) 2_655 .
O12 Cu2 Cu1 174.16(7) . .

loop_
_geom_bond_atom_site_label_1
_geom_bond_atom_site_label_2
_geom_bond_distance
_geom_bond_site_symmetry_2
C1 O1 1.261(4) .
C1 O2 1.272(4) .
C1 C2 1.493(4) .
C2 C3 1.399(5) .
C2 C7 1.406(4) .
C3 C4 1.387(5) .
C3 H3 0.9500 .
C4 C5 1.381(5) .
C4 H4 0.9500 .
C5 C6 1.408(5) .
C5 H5 0.9500 .
C6 C7 1.382(5) .
C6 C8 1.434(5) .
C7 H7 0.9500 .
C8 C9 1.197(4) .
C9 C10 1.439(4) .
C10 C11 1.379(3) .
C10 C15 1.421(3) .
C11 C12 1.387(3) .
C11 H11 0.9500 .
C12 O5 1.375(3) .
C12 C13 1.394(3) .
O5 C25 1.418(3) .
C25 H25A 0.9800 .
C25 H25B 0.9800 .
C25 H25C 0.9800 .
C13 C14 1.398(4) .
C13 H13 0.9500 .
C14 C15 1.393(4) .
C14 C16 1.445(4) .
C15 N1 1.382(3) .
N1 H1A 0.8800 .
N1 H1B 0.8800 .
C16 C17 1.180(5) .
C17 C18 1.444(5) .
C18 C23 1.381(5) .
C18 C19 1.417(5) .
C19 C20 1.403(6) .
C19 H19 0.9500 .
C20 C21 1.388(5) .
C20 H20 0.9500 .
C21 C22 1.395(5) .
C21 H21 0.9500 .
C22 C23 1.393(4) .
C22 C24 1.504(5) .
C23 H23 0.9500 .
C24 O4 1.253(4) .
C24 O3 1.264(4) .
C26 O6 1.260(4) .
C26 O7 1.260(4) .
C26 C27 1.508(5) .
C27 C32 1.395(5) .
C27 C28 1.397(5) .
C28 C29 1.387(5) .
C28 H28 0.9500 .
C29 C30 1.387(5) .
C29 H29 0.9500 .
C30 C31 1.405(5) .
C30 H30 0.9500 .
C31 C32 1.398(5) .
C31 C33 1.426(5) .
C32 H32 0.9500 .
C33 C34A 1.194(5) .
C42 C41A 1.189(5) .
C42 C43 1.437(5) .
C43 C48 1.371(5) .
C43 C44 1.395(5) .
C44 C45 1.390(5) .
C44 H44 0.9500 .
C45 C46 1.392(5) .
C45 H45 0.9500 .
C46 C47 1.381(4) .
C46 H46 0.9500 .
C47 C48 1.401(4) .
C47 C49 1.503(5) .
C48 H48 0.9500 .
C49 O9 1.263(4) .
C49 O8 1.263(4) .
C34A C35A 1.439(4) .
C35A C36A 1.378(3) .
C35A C40A 1.421(3) .
C36A C37A 1.387(3) .
C36A H36A 0.9500 .
C37A O10A 1.375(3) .
C37A C38A 1.394(3) .
O10A C50A 1.418(3) .
C50A H50A 0.9800 .
C50A H50B 0.9800 .
C50A H50C 0.9800 .
C38A C39A 1.398(4) .
C38A H38A 0.9500 .
C39A C40A 1.393(4) .
C39A C41A 1.445(4) .
C40A N2A 1.382(4) .
N2A H2A1 0.8800 .
N2A H2A2 0.8800 .
C35B C36B 1.378(3) .
C35B C40B 1.421(3) .
C36B C37B 1.387(3) .
C36B H36B 0.9500 .
C37B O10B 1.375(3) .
C37B C38B 1.394(3) .
O10B C50B 1.418(3) .
C50B H50D 0.9800 .
C50B H50E 0.9800 .
C50B H50F 0.9800 .
C38B C39B 1.398(4) .
C38B H38B 0.9500 .
C39B C40B 1.393(4) .
C40B N2B 1.382(4) .
N2B H2B1 0.8800 .
N2B H2B2 0.8800 .
C35C C36C 1.379(4) .
C35C C40C 1.422(3) .
C36C C37C 1.387(3) .
C36C H36C 0.9500 .
C37C O10C 1.375(3) .
C37C C38C 1.394(3) .
O10C C50C 1.418(3) .
C50C H50H 0.9800 .
C50C H50I 0.9800 .
C50C H50J 0.9800 .
C38C C39C 1.398(4) .
C38C H38C 0.9500 .
C39C C40C 1.394(4) .
C40C N2C 1.383(4) .
N2C H2C1 0.8800 .
N2C H2C2 0.8800 .
C35D C36D 1.379(4) .
C35D C40D 1.422(3) .
C36D C37D 1.388(3) .
C36D H36D 0.9500 .
C37D O10D 1.375(3) .
C37D C38D 1.395(3) .
O10D C50D 1.418(3) .
C50D H50L 0.9800 .
C50D H50M 0.9800 .
C50D H50N 0.9800 .
C38D C39D 1.398(4) .
C38D H38D 0.9500 .
C39D C40D 1.393(4) .
C40D N2D 1.382(4) .
N2D H2D1 0.8800 .
N2D H2D2 0.8800 .
O1 Cu1 1.971(2) .
O2 Cu2 1.960(2) .
O3 Cu1 1.956(2) 2_655
O4 Cu2 1.967(3) 2_655
O6 Cu2 1.974(3) .
O7 Cu1 1.959(3) .
O8 Cu1 1.961(3) 2_655
O9 Cu2 1.975(3) 2_655
O11 S1B 1.412(8) .
O11 S1A 1.459(3) .
O11 S1C 1.569(9) .
O11 Cu1 2.137(3) .
O12 S2B 1.458(4) .
O12 S2A 1.542(3) .
O12 Cu2 2.150(2) .
S2A C54A 1.779(11) .
S2A C53A 1.779(7) .
C53A H53A 0.9800 .
C53A H53B 0.9800 .
C53A H53C 0.9800 .
C54A H54A 0.9800 .
C54A H54B 0.9800 .
C54A H54C 0.9800 .
S2B C53B 1.792(14) .
S2B C54B 1.797(16) .
C53B H53D 0.9800 .
C53B H53E 0.9800 .
C53B H53F 0.9800 .
C54B H54D 0.9800 .
C54B H54E 0.9800 .
C54B H54F 0.9800 .
S1A C52A 1.794(10) .
S1A C51A 1.830(8) .
C51A H51A 0.9800 .
C51A H51B 0.9800 .
C51A H51C 0.9800 .
C52A H52A 0.9800 .
C52A H52B 0.9800 .
C52A H52C 0.9800 .
S1B C51B 1.786(16) .
S1B C52B 1.809(17) .
C51B H51D 0.9800 .
C51B H51E 0.9800 .
C51B H51F 0.9800 .
C52B H52D 0.9800 .
C52B H52E 0.9800 .
C52B H52F 0.9800 .
S1C C51C 1.787(16) .
S1C C52C 1.800(16) .
C51C H51H 0.9800 .
C51C H51I 0.9800 .
C51C H51J 0.9800 .
C52C H52H 0.9800 .
C52C H52I 0.9800 .
C52C H52J 0.9800 .
Cu1 O3 1.956(2) 2_655
Cu1 O8 1.960(3) 2_655
Cu1 Cu2 2.6427(9) .
Cu2 O4 1.967(3) 2_655
Cu2 O9 1.975(3) 2_655

loop_
_geom_torsion_atom_site_label_1
_geom_torsion_atom_site_label_2
_geom_torsion_atom_site_label_3
_geom_torsion_atom_site_label_4
_geom_torsion
_geom_torsion_site_symmetry_4
O1 C1 C2 C3 178.1(3) .
O2 C1 C2 C3 1.0(5) .
O1 C1 C2 C7 0.1(5) .
O2 C1 C2 C7 -177.1(3) .
C7 C2 C3 C4 0.0(6) .
C1 C2 C3 C4 -178.0(3) .
C2 C3 C4 C5 0.3(6) .
C3 C4 C5 C6 -0.9(6) .
C4 C5 C6 C7 1.2(6) .
C4 C5 C6 C8 177.9(4) .
C5 C6 C7 C2 -0.8(6) .
C8 C6 C7 C2 -177.5(4) .
C3 C2 C7 C6 0.2(5) .
C1 C2 C7 C6 178.3(3) .
C15 C10 C11 C12 0.8(6) .
C9 C10 C11 C12 -179.4(4) .
C10 C11 C12 O5 -179.7(3) .
C10 C11 C12 C13 -0.6(6) .
C11 C12 O5 C25 171.7(3) .
C13 C12 O5 C25 -7.3(5) .
O5 C12 C13 C14 179.1(3) .
C11 C12 C13 C14 0.1(6) .
C12 C13 C14 C15 0.2(6) .
C12 C13 C14 C16 -177.9(4) .
C13 C14 C15 N1 179.9(4) .
C16 C14 C15 N1 -2.0(6) .
C13 C14 C15 C10 0.0(6) .
C16 C14 C15 C10 178.1(4) .
C11 C10 C15 N1 179.6(4) .
C9 C10 C15 N1 -0.2(6) .
C11 C10 C15 C14 -0.5(6) .
C9 C10 C15 C14 179.7(3) .
C23 C18 C19 C20 -0.1(6) .
C17 C18 C19 C20 -179.6(4) .
C18 C19 C20 C21 0.2(7) .
C19 C20 C21 C22 -1.1(7) .
C20 C21 C22 C23 1.9(6) .
C20 C21 C22 C24 -179.6(4) .
C19 C18 C23 C22 0.9(6) .
C17 C18 C23 C22 -179.6(4) .
C21 C22 C23 C18 -1.8(6) .
C24 C22 C23 C18 179.7(3) .
C23 C22 C24 O4 176.4(3) .
C21 C22 C24 O4 -2.1(5) .
C23 C22 C24 O3 -5.1(5) .
C21 C22 C24 O3 176.5(3) .
O6 C26 C27 C32 173.3(3) .
O7 C26 C27 C32 -6.2(5) .
O6 C26 C27 C28 -3.5(5) .
O7 C26 C27 C28 176.9(3) .
C32 C27 C28 C29 1.0(5) .
C26 C27 C28 C29 177.8(3) .
C27 C28 C29 C30 -2.0(6) .
C28 C29 C30 C31 2.0(6) .
C29 C30 C31 C32 -1.0(6) .
C29 C30 C31 C33 -175.2(4) .
C28 C27 C32 C31 0.1(6) .
C26 C27 C32 C31 -176.8(3) .
C30 C31 C32 C27 0.0(6) .
C33 C31 C32 C27 174.2(4) .
C48 C43 C44 C45 -1.1(6) .
C42 C43 C44 C45 179.9(4) .
C43 C44 C45 C46 -0.7(7) .
C44 C45 C46 C47 0.9(6) .
C45 C46 C47 C48 0.5(5) .
C45 C46 C47 C49 -175.3(3) .
C44 C43 C48 C47 2.6(6) .
C42 C43 C48 C47 -178.3(4) .
C46 C47 C48 C43 -2.3(6) .
C49 C47 C48 C43 173.5(3) .
C46 C47 C49 O9 0.4(5) .
C48 C47 C49 O9 -175.4(3) .
C46 C47 C49 O8 177.5(3) .
C48 C47 C49 O8 1.7(5) .
C40A C35A C36A C37A 0.00(3) .
C34A C35A C36A C37A 175.3(6) .
C35A C36A C37A O10A 180.00(3) .
C35A C36A C37A C38A 0.00(3) .
C36A C37A O10A C50A -66.9(7) .
C38A C37A O10A C50A 113.1(7) .
O10A C37A C38A C39A 180.00(5) .
C36A C37A C38A C39A 0.00(7) .
C37A C38A C39A C40A 0.00(9) .
C37A C38A C39A C41A -174.8(8) .
C38A C39A C40A N2A 180.00(6) .
C41A C39A C40A N2A -5.3(8) .
C38A C39A C40A C35A 0.00(9) .
C41A C39A C40A C35A 174.7(8) .
C36A C35A C40A N2A 180.00(4) .
C34A C35A C40A N2A 4.7(6) .
C36A C35A C40A C39A 0.00(6) .
C34A C35A C40A C39A -175.3(5) .
C40B C35B C36B C37B -3.8(16) .
C35B C36B C37B O10B -168.4(10) .
C35B C36B C37B C38B 6.7(14) .
C36B C37B O10B C50B 159.6(11) .
C38B C37B O10B C50B -15.1(14) .
O10B C37B C38B C39B 173.2(10) .
C36B C37B C38B C39B -1.4(14) .
C37B C38B C39B C40B -6.9(14) .
C38B C39B C40B N2B -166.2(12) .
C38B C39B C40B C35B 9.6(13) .
C36B C35B C40B N2B 171.4(12) .
C36B C35B C40B C39B -4.5(14) .
C40C C35C C36C C37C -2(3) .
C35C C36C C37C O10C 171(2) .
C35C C36C C37C C38C -5(3) .
C36C C37C O10C C50C -175(3) .
C38C C37C O10C C50C 1(3) .
O10C C37C C38C C39C -171(2) .
C36C C37C C38C C39C 5(3) .
C37C C38C C39C C40C 3(3) .
C38C C39C C40C N2C 160(2) .
C38C C39C C40C C35C -10.1(18) .
C36C C35C C40C N2C -161(2) .
C36C C35C C40C C39C 9.9(17) .
C40D C35D C36D C37D -3.5(19) .
C35D C36D C37D O10D -160.6(18) .
C35D C36D C37D C38D 10.7(15) .
C36D C37D O10D C50D -146.1(17) .
C38D C37D O10D C50D 43(2) .
O10D C37D C38D C39D 162(2) .
C36D C37D C38D C39D -8.3(19) .
C37D C38D C39D C40D -1(2) .
C38D C39D C40D N2D -166(3) .
C38D C39D C40D C35D 8.5(19) .
C36D C35D C40D N2D 168(3) .
C36D C35D C40D C39D -6.2(17) .
O2 C1 O1 Cu1 -3.2(5) .
C2 C1 O1 Cu1 180.0(2) .
O1 C1 O2 Cu2 -4.6(5) .
C2 C1 O2 Cu2 172.3(2) .
O4 C24 O3 Cu1 4.5(5) 2_655
C22 C24 O3 Cu1 -173.9(2) 2_655
O3 C24 O4 Cu2 2.1(5) 2_655
C22 C24 O4 Cu2 -179.5(2) 2_655
O7 C26 O6 Cu2 -4.3(5) .
C27 C26 O6 Cu2 176.2(2) .
O6 C26 O7 Cu1 -2.9(5) .
C27 C26 O7 Cu1 176.6(2) .
O9 C49 O8 Cu1 9.6(5) 2_655
C47 C49 O8 Cu1 -167.2(2) 2_655
O8 C49 O9 Cu2 -2.5(4) 2_655
C47 C49 O9 Cu2 174.4(2) 2_655
S2B O12 S2A C54A -58.8(8) .
Cu2 O12 S2A C54A -174.6(8) .
S2B O12 S2A C53A 41.2(4) .
Cu2 O12 S2A C53A -74.7(4) .
S2A O12 S2B C53B -18.5(9) .
Cu2 O12 S2B C53B 71.9(9) .
S2A O12 S2B C54B 77.7(16) .
Cu2 O12 S2B C54B 168.2(16) .
S1B O11 S1A C52A 41.9(8) .
S1C O11 S1A C52A -93.1(9) .
Cu1 O11 S1A C52A -69.3(5) .
S1B O11 S1A C51A 135.1(8) .
S1C O11 S1A C51A 0.1(9) .
Cu1 O11 S1A C51A 24.0(5) .
S1A O11 S1B C51B -43.5(15) .
S1C O11 S1B C51B -19.0(15) .
Cu1 O11 S1B C51B 69.9(16) .
S1A O11 S1B C52B -136(2) .
S1C O11 S1B C52B -112(2) .
Cu1 O11 S1B C52B -23(2) .
S1B O11 S1C C51C -106.5(11) .
S1A O11 S1C C51C -78.2(12) .
Cu1 O11 S1C C51C 118.0(10) .
S1B O11 S1C C52C -14.0(14) .
S1A O11 S1C C52C 14.3(14) .
Cu1 O11 S1C C52C -149.5(13) .

loop_
_platon_squeeze_void_nr
_platon_squeeze_void_average_x
_platon_squeeze_void_average_y
_platon_squeeze_void_average_z
_platon_squeeze_void_volume
_platon_squeeze_void_count_electrons
_platon_squeeze_void_content
1 0.000 -0.145 0.355 1123 379 ' '
